data_7242028
loop_
_publ_author_name
'Rani, Pooja'
'Husain, Ahmad'
'Shukla, Ananya'
'Singla, Neha'
'Srivastava, Ankit Kumar'
'Kumar, Gulshan'
'Bhasin, K. K.'
'Kumar, Girijesh'

_publ_section_title
;
 Functionalized naphthalenediimide based supramolecular charge-transfer
 complexes via self-assembly and their photophysical properties
;
_journal_issue 8
_journal_name_full CrystEngComm
_journal_page_first 1859
_journal_page_last 1869
_journal_paper_doi 10.1039/D0CE01719A
_journal_volume 23
_journal_year 2021
_chemical_formula_moiety 'C36 H22 N4 O4, C14 H4 N4 O14, 3(O)'
_chemical_formula_sum 'C50 H26 N8 O21'
_chemical_formula_weight 1074.79
_space_group_crystal_system orthorhombic
_space_group_IT_number 66
_space_group_name_Hall '-C 2 2c'
_space_group_name_H-M_alt 'C c c m'
_atom_sites_solution_hydrogens mixed
_atom_sites_solution_primary dual
_audit_creation_date 2020-12-26
_audit_creation_method
;
Olex2 1.3-alpha
(compiled 2020.11.12 svn.r5f609507 for OlexSys, GUI svn.r6226)
;
_audit_update_record
;
2020-12-27 deposited with the CCDC.	2021-01-06 downloaded from the CCDC.
;
_cell_angle_alpha 90
_cell_angle_beta 90
_cell_angle_gamma 90
_cell_formula_units_Z 4
_cell_length_a 7.7993(3)
_cell_length_b 22.8606(8)
_cell_length_c 33.5658(11)
_cell_measurement_reflns_used 9066
_cell_measurement_temperature 138
_cell_measurement_theta_max 23.7900
_cell_measurement_theta_min 3.2980
_cell_volume 5984.7(4)
_computing_cell_refinement 'CrysAlisPro 1.171.39.46 (Rigaku OD, 2018)'
_computing_data_collection 'CrysAlisPro 1.171.39.46 (Rigaku OD, 2018)'
_computing_data_reduction 'CrysAlisPro 1.171.39.46 (Rigaku OD, 2018)'
_computing_molecular_graphics 'Olex2 1.3-alpha (Dolomanov et al., 2009)'
_computing_publication_material 'Olex2 1.3-alpha (Dolomanov et al., 2009)'
_computing_structure_refinement 'SHELXL 2018/3 (Sheldrick, 2015)'
_computing_structure_solution 'SHELXT  (Sheldrick, 2015)'
_diffrn_ambient_temperature 138
_diffrn_detector 'CCD plate'
_diffrn_detector_type HyPix3000
_diffrn_measured_fraction_theta_full 0.997
_diffrn_measured_fraction_theta_max 0.997
_diffrn_measurement_details
;
List of Runs (angles in degrees, time in seconds):

  # Type    Start    End  Width  t~exp~   \w     \q     \k     \f   Frames
#--------------------------------------------------------------------------
  1  \w    -54.00 -10.00   0.50   14.43    --   -9.95 137.00 110.00   88
  2  \w    -60.00 -35.00   0.50   14.43    --   -9.95 133.00 -67.00   50
  3  \w     12.00  37.00   0.50   14.43    --   10.22-133.00-135.00   50
  4  \w     31.00  63.00   0.50   14.43    --   10.22-137.00  47.00   64
  5  \w    -23.00  29.00   0.50   14.43    --   -9.95  38.00-120.00  104
  6  \w    -28.00   2.00   0.50   14.43    --   -9.95  57.00 120.00   60
  7  \w     28.00  53.00   0.50   14.43    --   -9.95  57.00 120.00   50
  8  \w    -26.00   6.00   0.50   14.43    --   10.22 114.00  94.82   64
  9  \w    -29.00  -2.00   0.50   14.43    --   10.22 124.00 -79.63   54
 10  \w    -18.00  43.00   0.50   14.43    --   10.22 -99.00 -30.00  122
 11  \w    -14.00  75.00   0.50   14.43    --   10.22  77.00 -90.00  178
 12  \w     -8.00  41.00   0.50   14.43    --   10.22 -99.00  60.00   98
 13  \w    -19.00  43.00   0.50   14.43    --   10.22 -99.00 150.00  124
 14  \w    -60.00 -26.00   0.50   14.43    --   10.22 -19.00 -30.00   68
 15  \w      1.00  79.00   0.50   14.43    --   10.22  19.00  90.00  156
 16  \w    -50.00  10.00   0.50   14.43    --   10.22 -19.00-120.00  120
;
_diffrn_measurement_device 'four-circle diffractometer'
_diffrn_measurement_device_type 'SuperNova, Single source at offset/far, HyPix3000'
_diffrn_measurement_method '\w scans'
_diffrn_orient_matrix_type 'CrysAlisPro convention (1999,Acta A55,543-557)'
_diffrn_orient_matrix_UB_11 -0.0538056000
_diffrn_orient_matrix_UB_12 -0.0243043000
_diffrn_orient_matrix_UB_13 0.0040322000
_diffrn_orient_matrix_UB_21 0.0122255000
_diffrn_orient_matrix_UB_22 0.0042645000
_diffrn_orient_matrix_UB_23 0.0207404000
_diffrn_orient_matrix_UB_31 -0.0722802000
_diffrn_orient_matrix_UB_32 0.0188075000
_diffrn_orient_matrix_UB_33 0.0005086000
_diffrn_radiation_monochromator mirror
_diffrn_radiation_probe x-ray
_diffrn_radiation_type 'Mo K\a'
_diffrn_radiation_wavelength 0.71073
_diffrn_reflns_av_R_equivalents 0.0716
_diffrn_reflns_av_unetI/netI 0.0351
_diffrn_reflns_Laue_measured_fraction_full 0.997
_diffrn_reflns_Laue_measured_fraction_max 0.997
_diffrn_reflns_limit_h_max 9
_diffrn_reflns_limit_h_min -9
_diffrn_reflns_limit_k_max 27
_diffrn_reflns_limit_k_min -26
_diffrn_reflns_limit_l_max 39
_diffrn_reflns_limit_l_min -40
_diffrn_reflns_number 35813
_diffrn_reflns_point_group_measured_fraction_full 0.997
_diffrn_reflns_point_group_measured_fraction_max 0.997
_diffrn_reflns_theta_full 25.242
_diffrn_reflns_theta_max 25.348
_diffrn_reflns_theta_min 3.306
_diffrn_source 'micro-focus sealed X-ray tube'
_diffrn_source_type 'SuperNova (Mo) X-ray Source'
_exptl_absorpt_coefficient_mu 0.096
_exptl_absorpt_correction_T_max 1.00000
_exptl_absorpt_correction_T_min 0.66845
_exptl_absorpt_correction_type multi-scan
_exptl_absorpt_process_details
;
CrysAlisPro 1.171.39.46 (Rigaku Oxford Diffraction, 2018)
Empirical absorption correction using spherical harmonics,
 implemented in SCALE3 ABSPACK scaling algorithm.
;
_exptl_crystal_colour yellow
_exptl_crystal_colour_primary yellow
_exptl_crystal_density_diffrn 1.193
_exptl_crystal_description needle
_exptl_crystal_F_000 2200
_exptl_crystal_size_max 0.2
_exptl_crystal_size_mid 0.05
_exptl_crystal_size_min 0.05
_refine_diff_density_max 0.799
_refine_diff_density_min -0.289
_refine_diff_density_rms 0.105
_refine_ls_extinction_method none
_refine_ls_goodness_of_fit_ref 1.493
_refine_ls_hydrogen_treatment mixed
_refine_ls_matrix_type full
_refine_ls_number_parameters 253
_refine_ls_number_reflns 2805
_refine_ls_number_restraints 281
_refine_ls_restrained_S_all 1.508
_refine_ls_R_factor_all 0.1621
_refine_ls_R_factor_gt 0.1258
_refine_ls_shift/su_max 0.000
_refine_ls_shift/su_mean 0.000
_refine_ls_structure_factor_coef Fsqd
_refine_ls_weighting_details 'w=1/[\s^2^(Fo^2^)+(0.2000P)^2^] where P=(Fo^2^+2Fc^2^)/3'
_refine_ls_weighting_scheme calc
_refine_ls_wR_factor_gt 0.3764
_refine_ls_wR_factor_ref 0.3999
_reflns_Friedel_coverage 0.000
_reflns_number_gt 1697
_reflns_number_total 2805
_reflns_threshold_expression 'I > 2\s(I)'
_cod_data_source_file d0ce01719a2.cif
_cod_data_source_block 3
_cod_depositor_comments 'Adding full bibliography for 7242027--7242029.cif.'
_cod_database_code 7242028
_shelx_shelxl_version_number 2018/3
_chemical_oxdiff_formula 'C H N O '
_shelx_space_group_comment
;
The symmetry employed for this shelxl refinement is uniquely defined
by the following loop, which should always be used as a source of
symmetry information in preference to the above space-group names.
They are only intended as comments.
;
_shelx_estimated_absorpt_t_max 0.995
_shelx_estimated_absorpt_t_min 0.981
_reflns_odcompleteness_completeness 99.62
_reflns_odcompleteness_iscentric 1
_reflns_odcompleteness_theta 26.32
_olex2_refinement_description
;
1. Fixed Uiso
 At 1.2 times of:
  All C(H) groups
 At 1.5 times of:
  All O(H) groups
2. Restrained distances
 C12-C13
 1.39 with sigma of 0.01
 C13-C14
 1.39 with sigma of 0.01
 C15-C14
 1.39 with sigma of 0.01
 C12-C17
 1.39 with sigma of 0.01
 C15-C16
 1.39 with sigma of 0.01
 C17-C16
 1.39 with sigma of 0.01
 C15-N4
 1.5 with sigma of 0.01
 C18-C13
 1.5 with sigma of 0.01
 N3-C17
 1.5 with sigma of 0.01
 O8-N3
 1.3 with sigma of 0.01
 O5-N4
 1.3 with sigma of 0.01
 O6-N4
 1.3 with sigma of 0.01
 N3-O7
 1.3 with sigma of 0.01
 O4-C18
 1.3 with sigma of 0.01
 O3-C18
 1.3 with sigma of 0.01
 O2-C12
 1.4 with sigma of 0.01
 N1-H1
 0.83 with sigma of 0.02
3. Rigid bond restraints
 All non-hydrogen atoms
 with sigma for 1-2 distances of 0.01 and sigma for 1-3 distances of 0.01
4. Rigid body (RIGU) restrains
 All non-hydrogen atoms
 with sigma for 1-2 distances of 0.004 and sigma for 1-3 distances of 0.004
5. Others
 Fixed Sof: O5(0.5) O8(0.5) N3(0.5) O4(0.5) O6(0.5) N4(0.5) O7(0.5) O3(0.5)
 C18(0.5) C13(0.5) C14(0.5) H14(0.5) C16(0.5) H16(0.5) C17(0.5) O1W(0.25)
 O2W(0.5)
6.a Aromatic/amide H refined with riding coordinates:
 C11(H11), C6(H6), C5(H5), C2(H2), C1(H1A), C14(H14), C16(H16)
;
_olex2_submission_special_instructions 'No special instructions were received'
_oxdiff_exptl_absorpt_empirical_details
;
Empirical correction (ABSPACK) includes:
- Absorption correction using spherical harmonics
- Frame scaling
;
_oxdiff_exptl_absorpt_empirical_full_max 1.232
_oxdiff_exptl_absorpt_empirical_full_min 0.704

loop_
_space_group_symop_operation_xyz
'x, y, z'
'-x, -y, z'
'x, -y, -z+1/2'
'-x, y, -z+1/2'
'x+1/2, y+1/2, z'
'-x+1/2, -y+1/2, z'
'x+1/2, -y+1/2, -z+1/2'
'-x+1/2, y+1/2, -z+1/2'
'-x, -y, -z'
'x, y, -z'
'-x, y, z-1/2'
'x, -y, z-1/2'
'-x+1/2, -y+1/2, -z'
'x+1/2, y+1/2, -z'
'-x+1/2, y+1/2, z-1/2'
'x+1/2, -y+1/2, z-1/2'

loop_
_atom_site_label
_atom_site_type_symbol
_atom_site_fract_x
_atom_site_fract_y
_atom_site_fract_z
_atom_site_U_iso_or_equiv
_atom_site_adp_type
_atom_site_occupancy
_atom_site_site_symmetry_order
_atom_site_calc_flag
_atom_site_refinement_flags_posn
_atom_site_refinement_flags_adp
_atom_site_refinement_flags_occupancy
_atom_site_disorder_assembly
_atom_site_disorder_group
O1 O 0.0689(4) 0.32813(12) 0.89542(8) 0.0742(11) Uani 1 1 d . U . . .
N2 N 0.250000 0.250000 0.89437(12) 0.0525(12) Uani 1 2 d S TU P . .
C9 C 0.1512(4) 0.29189(14) 0.95863(10) 0.0445(10) Uani 1 1 d . U . . .
C11 C 0.0544(5) 0.33206(16) 0.97927(11) 0.0518(10) Uani 1 1 d . U . . .
H11 H -0.012666 0.359893 0.965171 0.062 Uiso 1 1 calc R U . . .
C8 C 0.1504(5) 0.29295(16) 0.91463(11) 0.0527(10) Uani 1 1 d . U . . .
C10 C 0.250000 0.250000 0.97878(14) 0.0428(12) Uani 1 2 d S TU P . .
C7 C 0.250000 0.250000 0.85216(15) 0.0538(14) Uani 1 2 d S TU P . .
N1 N 0.250000 0.250000 0.64439(16) 0.0900(19) Uani 1 2 d DS TU P . .
C6 C 0.1876(6) 0.20249(19) 0.83172(11) 0.0641(12) Uani 1 1 d . U . . .
H6 H 0.142874 0.170028 0.846003 0.077 Uiso 1 1 calc R U . . .
C4 C 0.250000 0.250000 0.76923(16) 0.0600(15) Uani 1 2 d S TU P . .
C3 C 0.250000 0.250000 0.72506(16) 0.0621(15) Uani 1 2 d S TU P . .
C5 C 0.1894(6) 0.20150(18) 0.79058(11) 0.0625(12) Uani 1 1 d . U . . .
H5 H 0.149465 0.167916 0.776728 0.075 Uiso 1 1 calc R U . . .
C2 C 0.2831(6) 0.2008(2) 0.70386(13) 0.0758(14) Uani 1 1 d . U . . .
H2 H 0.307761 0.165558 0.717709 0.091 Uiso 1 1 calc R U . . .
C1 C 0.2821(7) 0.2005(3) 0.66310(14) 0.0904(16) Uani 1 1 d . U . . .
H1A H 0.303907 0.165494 0.648666 0.108 Uiso 1 1 calc R U . . .
O2 O 0.1210(6) 0.17350(17) 0.500000 0.0932(16) Uani 1 2 d DS TU P . .
C12 C 0.0216(7) 0.1277(2) 0.500000 0.0597(14) Uani 1 2 d DS TU P . .
O5 O -0.3616(13) -0.0451(4) 0.5148(3) 0.123(4) Uani 0.5 1 d D U P A -1
O8 O 0.0415(16) 0.1593(5) 0.4148(3) 0.123(4) Uani 0.5 1 d D U P A -1
N3 N -0.0035(15) 0.1086(4) 0.4246(3) 0.093(3) Uani 0.5 1 d D U P A -1
O4 O 0.0294(13) 0.1190(4) 0.6062(2) 0.110(3) Uani 0.5 1 d D U P A -1
O6 O -0.3331(13) -0.0323(4) 0.4483(3) 0.135(4) Uani 0.5 1 d D U P A -1
N4 N -0.3030(12) -0.0190(4) 0.4848(3) 0.108(3) Uani 0.5 1 d D U P A -1
O7 O -0.0457(19) 0.0711(5) 0.3989(3) 0.184(5) Uani 0.5 1 d D U P A -1
O3 O 0.1466(9) 0.1856(3) 0.5643(2) 0.0779(18) Uani 0.5 1 d D U P A -1
C18 C 0.0572(18) 0.1388(5) 0.5716(3) 0.077(3) Uani 0.5 1 d D U P A -1
C13 C -0.023(3) 0.1062(9) 0.5376(2) 0.064(3) Uani 0.5 1 d D U P A -1
C14 C -0.143(3) 0.0618(7) 0.5344(3) 0.080(3) Uani 0.5 1 d D U P A -1
H14 H -0.195893 0.049604 0.558534 0.096 Uiso 0.5 1 calc R U P A -1
C15 C -0.1965(9) 0.0330(3) 0.500000 0.110(3) Uani 1 2 d DS TU P . .
C16 C -0.133(3) 0.0462(7) 0.4633(4) 0.096(5) Uani 0.5 1 d D U P A -1
H16 H -0.148406 0.024296 0.439512 0.116 Uiso 0.5 1 calc R U P A -1
C17 C -0.041(4) 0.0974(11) 0.4671(3) 0.074(4) Uani 0.5 1 d D U P A -1
O1W O 0.250000 0.250000 0.56578(19) 0.070(2) Uani 0.5 2 d S T P A 1
H1 H 0.250000 0.250000 0.6191(6) 0.105 Uiso 1 2 d DS U P . .
O2W O -0.397(4) -0.0233(7) 0.3483(4) 0.309(12) Uani 0.5 1 d . . P B -1

loop_
_atom_site_aniso_label
_atom_site_aniso_U_11
_atom_site_aniso_U_22
_atom_site_aniso_U_33
_atom_site_aniso_U_23
_atom_site_aniso_U_13
_atom_site_aniso_U_12
O1 0.088(2) 0.088(2) 0.0465(17) 0.0089(14) -0.0062(14) 0.0307(16)
N2 0.063(3) 0.060(3) 0.034(2) 0.000 0.000 0.008(2)
C9 0.0469(19) 0.0470(19) 0.040(2) 0.0018(14) -0.0014(14) -0.0021(15)
C11 0.050(2) 0.058(2) 0.047(2) 0.0040(15) -0.0033(15) 0.0063(16)
C8 0.057(2) 0.057(2) 0.044(2) 0.0025(16) -0.0023(16) 0.0054(18)
C10 0.042(2) 0.049(3) 0.038(3) 0.000 0.000 -0.003(2)
C7 0.062(3) 0.066(3) 0.033(3) 0.000 0.000 -0.001(3)
N1 0.077(4) 0.155(6) 0.038(3) 0.000 0.000 0.009(4)
C6 0.072(3) 0.077(3) 0.042(2) -0.0001(18) 0.0033(19) -0.004(2)
C4 0.059(3) 0.076(4) 0.045(3) 0.000 0.000 0.002(3)
C3 0.052(3) 0.096(4) 0.039(3) 0.000 0.000 0.003(3)
C5 0.074(3) 0.073(3) 0.041(2) -0.0045(17) 0.0024(18) -0.004(2)
C2 0.083(3) 0.100(3) 0.044(2) -0.002(2) 0.006(2) 0.009(3)
C1 0.085(3) 0.138(5) 0.048(3) -0.011(3) 0.006(2) 0.005(3)
O2 0.067(3) 0.065(3) 0.148(5) 0.000 0.000 -0.014(2)
C12 0.049(3) 0.058(3) 0.072(3) 0.000 0.000 -0.001(2)
O5 0.082(6) 0.063(5) 0.224(12) 0.013(5) 0.014(6) -0.013(3)
O8 0.160(10) 0.128(7) 0.083(7) 0.022(6) -0.004(6) -0.017(7)
N3 0.124(8) 0.088(6) 0.068(5) -0.017(4) -0.020(5) 0.027(5)
O4 0.154(8) 0.114(6) 0.062(4) 0.013(4) 0.037(5) 0.005(5)
O6 0.101(6) 0.103(7) 0.199(10) -0.022(7) -0.010(7) -0.032(5)
N4 0.063(5) 0.071(6) 0.188(10) -0.016(4) 0.003(5) 0.007(4)
O7 0.302(16) 0.154(8) 0.097(6) -0.038(6) 0.002(7) -0.071(10)
O3 0.084(4) 0.083(4) 0.067(4) -0.005(3) 0.007(3) -0.010(3)
C18 0.112(9) 0.061(7) 0.058(5) 0.002(4) 0.025(5) 0.010(5)
C13 0.058(7) 0.067(8) 0.067(4) -0.001(4) 0.005(5) 0.024(5)
C14 0.059(6) 0.041(9) 0.140(6) 0.047(4) 0.028(5) 0.025(6)
C15 0.051(4) 0.046(4) 0.232(8) 0.000 0.000 -0.004(3)
C16 0.082(9) 0.039(8) 0.168(7) -0.042(5) -0.031(6) 0.023(7)
C17 0.085(12) 0.065(8) 0.073(4) 0.003(5) -0.019(6) 0.006(6)
O1W 0.096(6) 0.079(6) 0.035(4) 0.000 0.000 -0.014(4)
O2W 0.56(4) 0.195(13) 0.174(11) -0.025(10) -0.035(17) 0.176(18)

loop_
_atom_type_symbol
_atom_type_description
_atom_type_scat_dispersion_real
_atom_type_scat_dispersion_imag
_atom_type_scat_source
C C 0.0033 0.0016 'International Tables Vol C Tables 4.2.6.8 and 6.1.1.4'
H H 0.0000 0.0000 'International Tables Vol C Tables 4.2.6.8 and 6.1.1.4'
N N 0.0061 0.0033 'International Tables Vol C Tables 4.2.6.8 and 6.1.1.4'
O O 0.0106 0.0060 'International Tables Vol C Tables 4.2.6.8 and 6.1.1.4'

loop_
_geom_angle_atom_site_label_1
_geom_angle_atom_site_label_2
_geom_angle_atom_site_label_3
_geom_angle
_geom_angle_site_symmetry_1
_geom_angle_site_symmetry_3
_geom_angle_publ_flag
C8 N2 C8 123.0(4) . 6 ?
C7 N2 C8 118.5(2) . . ?
C7 N2 C8 118.5(2) . 6 ?
C11 C9 C8 119.3(3) . . ?
C11 C9 C10 121.0(4) . . ?
C10 C9 C8 119.7(3) . . ?
C9 C11 C11 120.2(2) . 10_557 ?
C9 C11 H11 119.9 . . ?
C11 C11 H11 119.9 10_557 . ?
O1 C8 N2 119.3(3) . . ?
O1 C8 C9 123.1(3) . . ?
N2 C8 C9 117.6(3) . . ?
C9 C10 C9 122.4(4) . 6 ?
C9 C10 C10 118.8(2) 6 13_557 ?
C9 C10 C10 118.8(2) . 13_557 ?
C6 C7 N2 120.0(3) . . ?
C6 C7 N2 120.0(3) 6 . ?
C6 C7 C6 120.1(5) 6 . ?
C1 N1 C1 123.1(6) 6 . ?
C1 N1 H1 118.4(3) 6 . ?
C1 N1 H1 118.4(3) . . ?
C7 C6 H6 119.7 . . ?
C7 C6 C5 120.6(4) . . ?
C5 C6 H6 119.7 . . ?
C5 C4 C3 120.7(3) 6 . ?
C5 C4 C3 120.7(3) . . ?
C5 C4 C5 118.5(5) . 6 ?
C2 C3 C4 121.7(3) 6 . ?
C2 C3 C4 121.7(3) . . ?
C2 C3 C2 116.7(5) 6 . ?
C6 C5 C4 120.1(4) . . ?
C6 C5 H5 120.0 . . ?
C4 C5 H5 120.0 . . ?
C3 C2 H2 119.0 . . ?
C3 C2 C1 121.9(5) . . ?
C1 C2 H2 119.0 . . ?
N1 C1 C2 118.2(5) . . ?
N1 C1 H1A 120.9 . . ?
C2 C1 H1A 120.9 . . ?
O2 C12 C13 115.5(5) . . ?
O2 C12 C17 127.4(5) . . ?
C17 C12 C13 117.1(6) . . ?
O8 N3 O7 121.5(11) . . ?
O8 N3 C17 117.9(11) . . ?
O7 N3 C17 119.4(10) . . ?
O5 N4 O6 125.9(9) . . ?
O5 N4 C15 107.3(7) . . ?
O6 N4 C15 126.7(9) . . ?
C18 O3 O1W 166.7(7) . . ?
O4 C18 O3 124.0(10) . . ?
O4 C18 C13 116.7(8) . . ?
O3 C18 C13 119.3(8) . . ?
C12 C13 C18 114.1(8) . . ?
C14 C13 C12 110.9(9) . . ?
C14 C13 C18 134.8(8) . . ?
C13 C14 H14 116.1 . . ?
C13 C14 C15 127.7(11) . . ?
C15 C14 H14 116.1 . . ?
C14 C15 N4 143.3(7) . . ?
C16 C15 N4 93.9(7) . . ?
C16 C15 C14 122.4(7) . . ?
C15 C16 H16 126.4 . . ?
C15 C16 C17 107.1(11) . . ?
C17 C16 H16 126.4 . . ?
C12 C17 N3 127.7(9) . . ?
C16 C17 C12 132.7(11) . . ?
C16 C17 N3 99.2(8) . . ?

loop_
_geom_bond_atom_site_label_1
_geom_bond_atom_site_label_2
_geom_bond_distance
_geom_bond_site_symmetry_2
_geom_bond_publ_flag
O1 C8 1.211(4) . ?
N2 C8 1.425(4) 6 ?
N2 C8 1.425(4) . ?
N2 C7 1.417(6) . ?
C9 C11 1.376(5) . ?
C9 C8 1.477(5) . ?
C9 C10 1.403(4) . ?
C11 C11 1.391(8) 10_557 ?
C11 H11 0.9500 . ?
C10 C10 1.425(9) 13_557 ?
C7 C6 1.374(5) . ?
C7 C6 1.374(5) 6 ?
N1 C1 1.319(6) 6 ?
N1 C1 1.319(6) . ?
N1 H1 0.85(2) . ?
C6 H6 0.9500 . ?
C6 C5 1.381(6) . ?
C4 C3 1.483(8) . ?
C4 C5 1.402(5) . ?
C4 C5 1.402(5) 6 ?
C3 C2 1.356(5) 6 ?
C3 C2 1.356(5) . ?
C5 H5 0.9500 . ?
C2 H2 0.9500 . ?
C2 C1 1.368(6) . ?
C1 H1A 0.9500 . ?
O2 C12 1.304(6) . ?
C12 C13 1.398(8) . ?
C12 C17 1.392(8) . ?
O5 N4 1.258(8) . ?
O8 N3 1.254(8) . ?
N3 O7 1.261(9) . ?
N3 C17 1.478(9) . ?
O4 C18 1.267(8) . ?
O6 N4 1.285(8) . ?
N4 C15 1.538(8) . ?
O3 C18 1.299(8) . ?
O3 O1W 1.680(6) . ?
C18 C13 1.500(9) . ?
C13 C14 1.387(9) . ?
C14 H14 0.9500 . ?
C14 C15 1.392(9) . ?
C15 C16 1.364(9) . ?
C16 H16 0.9500 . ?
C16 C17 1.377(9) . ?

loop_
_geom_hbond_atom_site_label_D
_geom_hbond_atom_site_label_H
_geom_hbond_atom_site_label_A
_geom_hbond_distance_DH
_geom_hbond_distance_HA
_geom_hbond_distance_DA
_geom_hbond_angle_DHA
_geom_hbond_site_symmetry_A
_geom_hbond_publ_flag
C6 H6 O4 0.95 2.40 3.294(9) 157.6 4_556 yes
C1 H1A O1 0.95 2.55 3.048(6) 113.2 7_556 yes
N1 H1 O3 0.85(2) 2.492(17) 3.170(8) 137.6(4) 6 yes
N1 H1 O3 0.85(2) 2.492(17) 3.170(8) 137.6(4) . yes
N1 H1 O1W 0.85(2) 1.79(2) 2.639(8) 180.000(2) . yes

loop_
_geom_torsion_atom_site_label_1
_geom_torsion_atom_site_label_2
_geom_torsion_atom_site_label_3
_geom_torsion_atom_site_label_4
_geom_torsion
_geom_torsion_site_symmetry_1
_geom_torsion_site_symmetry_2
_geom_torsion_site_symmetry_3
_geom_torsion_site_symmetry_4
_geom_torsion_publ_flag
N2 C7 C6 C5 -179.0(3) . . . . ?
C11 C9 C8 O1 0.6(5) . . . . ?
C11 C9 C8 N2 -179.0(3) . . . . ?
C11 C9 C10 C9 179.4(4) . . . 6 ?
C11 C9 C10 C10 -0.6(4) . . . 13_557 ?
C8 N2 C8 O1 180.0(4) 6 . . . ?
C8 N2 C8 C9 -0.4(2) 6 . . . ?
C8 N2 C7 C6 -117.5(3) . . . . ?
C8 N2 C7 C6 62.5(3) 6 . . . ?
C8 N2 C7 C6 -117.5(3) 6 . . 6 ?
C8 N2 C7 C6 62.5(3) . . . 6 ?
C8 C9 C11 C11 -179.5(2) . . . 10_557 ?
C8 C9 C10 C9 -0.5(2) . . . 6 ?
C8 C9 C10 C10 179.5(2) . . . 13_557 ?
C10 C9 C11 C11 0.6(4) . . . 10_557 ?
C10 C9 C8 O1 -179.5(3) . . . . ?
C10 C9 C8 N2 0.9(4) . . . . ?
C7 N2 C8 O1 0.0(4) . . . . ?
C7 N2 C8 C9 179.6(2) . . . . ?
C7 C6 C5 C4 -2.1(6) . . . . ?
C6 C7 C6 C5 1.0(3) 6 . . . ?
C4 C3 C2 C1 179.5(3) . . . . ?
C3 C4 C5 C6 -179.0(3) . . . . ?
C3 C2 C1 N1 0.9(6) . . . . ?
C5 C4 C3 C2 144.0(3) . . . 6 ?
C5 C4 C3 C2 144.0(3) 6 . . . ?
C5 C4 C3 C2 -36.0(3) . . . . ?
C5 C4 C3 C2 -36.0(3) 6 . . 6 ?
C5 C4 C5 C6 1.0(3) 6 . . . ?
C2 C3 C2 C1 -0.5(3) 6 . . . ?
C1 N1 C1 C2 -0.5(3) 6 . . . ?
O2 C12 C13 C18 -2(3) . . . . ?
O2 C12 C13 C14 173.4(16) . . . . ?
O2 C12 C17 N3 3(4) . . . . ?
O2 C12 C17 C16 173(3) . . . . ?
C12 C13 C14 C15 11(3) . . . . ?
O5 N4 C15 C14 -1(2) . . . . ?
O5 N4 C15 C16 171.6(15) . . . . ?
O8 N3 C17 C12 -25(4) . . . . ?
O8 N3 C17 C16 162.2(19) . . . . ?
O4 C18 C13 C12 -175.7(16) . . . . ?
O4 C18 C13 C14 10(4) . . . . ?
O6 N4 C15 C14 176.3(19) . . . . ?
O6 N4 C15 C16 -11.0(17) . . . . ?
N4 C15 C16 C17 174(2) . . . . ?
O7 N3 C17 C12 168(3) . . . . ?
O7 N3 C17 C16 -6(3) . . . . ?
O3 C18 C13 C12 6(3) . . . . ?
O3 C18 C13 C14 -168(3) . . . . ?
C18 C13 C14 C15 -175(2) . . . . ?
C13 C12 C17 N3 -176(4) . . . . ?
C13 C12 C17 C16 -5(3) . . . . ?
C13 C14 C15 N4 171.0(19) . . . . ?
C13 C14 C15 C16 0(2) . . . . ?
C14 C15 C16 C17 -11(2) . . . . ?
C15 C16 C17 C12 15(5) . . . . ?
C15 C16 C17 N3 -173(2) . . . . ?
C17 C12 C13 C18 176(3) . . . . ?
C17 C12 C13 C14 -8.0(14) . . . . ?
O1W O3 C18 O4 -23(5) . . . . ?
O1W O3 C18 C13 155(3) . . . . ?
